data_1548068
loop_
_publ_author_name
'Du, Aobing'
'Zhang, Zhonghua'
'Qu, Hongtao'
'Cui, Zili'
'Qiao, Lixin'
'Wang, Longlong'
'Chai, Jingchao'
'Lu, Tao'
'Dong, Shanmu'
'Dong, Tiantian'
'Xu, Huimin'
'Zhou, Xinhong'
'Cui, Guanglei'

_publ_section_title
;
 An efficient organic magnesium borate based electrolyte with
 non-nucleophilic characteristic for magnesium sulfur battery
;
_journal_name_full 'Energy &amp; Environmental Science'
_journal_paper_doi 10.1039/C7EE02304A
_journal_year 2017
_chemical_formula_moiety 'C24 H48 Cl3 Mg2 O6, C12 H4 B F24 O4'
_chemical_formula_sum 'C36 H52 B Cl3 F24 Mg2 O10'
_chemical_formula_weight 1266.55
_space_group_crystal_system triclinic
_space_group_IT_number 2
_space_group_name_Hall '-P 1'
_space_group_name_H-M_alt 'P -1'
_symmetry_space_group_name_Hall '-P 1'
_symmetry_space_group_name_H-M 'P -1'
_atom_sites_solution_hydrogens geom
_atom_sites_solution_primary dual
_audit_creation_date 2017-10-27
_audit_creation_method
;
Olex2 1.2
(compiled 2017.08.10 svn.r3458 for OlexSys, GUI svn.r5381)
;
_audit_update_record
;
2017-10-30 deposited with the CCDC.
2017-11-16 downloaded from the CCDC.
;
_cell_angle_alpha 108.785(10)
_cell_angle_beta 90.513(10)
_cell_angle_gamma 114.274(9)
_cell_formula_units_Z 2
_cell_length_a 13.389(5)
_cell_length_b 14.252(5)
_cell_length_c 16.825(6)
_cell_measurement_reflns_used 1171
_cell_measurement_temperature 296(2)
_cell_measurement_theta_max 15.56
_cell_measurement_theta_min 2.29
_cell_volume 2733.4(17)
_computing_cell_refinement 'SAINT v8.34A (Bruker, 2013)'
_computing_data_reduction 'SAINT v8.34A (Bruker, 2013)'
_computing_molecular_graphics 'Olex2 (Dolomanov et al., 2009)'
_computing_publication_material 'Olex2 (Dolomanov et al., 2009)'
_computing_structure_refinement 'ShelXL (Sheldrick, 2015)'
_computing_structure_solution 'ShelXT (Sheldrick, 2015)'
_diffrn_ambient_temperature 296.15
_diffrn_measured_fraction_theta_full 0.987
_diffrn_measured_fraction_theta_max 0.987
_diffrn_measurement_device_type 'Bruker APEX-II CCD'
_diffrn_measurement_method '\f and \w scans'
_diffrn_radiation_type MoK\a
_diffrn_radiation_wavelength 0.71073
_diffrn_reflns_av_R_equivalents 0.1029
_diffrn_reflns_av_unetI/netI 0.1841
_diffrn_reflns_Laue_measured_fraction_full 0.987
_diffrn_reflns_Laue_measured_fraction_max 0.987
_diffrn_reflns_limit_h_max 15
_diffrn_reflns_limit_h_min -15
_diffrn_reflns_limit_k_max 15
_diffrn_reflns_limit_k_min -16
_diffrn_reflns_limit_l_max 20
_diffrn_reflns_limit_l_min -20
_diffrn_reflns_number 20665
_diffrn_reflns_point_group_measured_fraction_full 0.987
_diffrn_reflns_point_group_measured_fraction_max 0.987
_diffrn_reflns_theta_full 25.025
_diffrn_reflns_theta_max 25.025
_diffrn_reflns_theta_min 1.678
_diffrn_standards_number 0
_exptl_absorpt_coefficient_mu 0.320
_exptl_absorpt_correction_T_max 0.7456
_exptl_absorpt_correction_T_min 0.6536
_exptl_absorpt_correction_type multi-scan
_exptl_absorpt_process_details
'SADABS-2014/5 (Bruker,2014/5) was used for absorption correction. wR2(int) was 0.0613 before and 0.0459 after correction. The Ratio of minimum to maximum transmission is 0.8766. The \l/2 correction factor is 0.00150.'
_exptl_crystal_colour colourless
_exptl_crystal_colour_primary colourless
_exptl_crystal_density_diffrn 1.539
_exptl_crystal_description block
_exptl_crystal_F_000 1288
_exptl_crystal_size_max 0.12
_exptl_crystal_size_mid 0.08
_exptl_crystal_size_min 0.05
_refine_diff_density_max 1.215
_refine_diff_density_min -0.500
_refine_diff_density_rms 0.099
_refine_ls_extinction_method none
_refine_ls_goodness_of_fit_ref 0.937
_refine_ls_hydrogen_treatment constr
_refine_ls_matrix_type full
_refine_ls_number_parameters 721
_refine_ls_number_reflns 9516
_refine_ls_number_restraints 1534
_refine_ls_restrained_S_all 0.960
_refine_ls_R_factor_all 0.2889
_refine_ls_R_factor_gt 0.1167
_refine_ls_shift/su_max 0.000
_refine_ls_shift/su_mean 0.000
_refine_ls_structure_factor_coef Fsqd
_refine_ls_weighting_details 'w=1/[\s^2^(Fo^2^)+(0.1800P)^2^] where P=(Fo^2^+2Fc^2^)/3'
_refine_ls_weighting_scheme calc
_refine_ls_wR_factor_gt 0.2898
_refine_ls_wR_factor_ref 0.3644
_reflns_Friedel_coverage 0.000
_reflns_number_gt 2980
_reflns_number_total 9516
_reflns_threshold_expression 'I > 2\s(I)'
_cod_data_source_file c7ee02304a3.cif
_cod_data_source_block mo_2017924-1_0m
_cod_original_cell_volume 2733.5(17)
_cod_database_code 1548068
_shelx_shelxl_version_number 2014/7
_shelx_space_group_comment
;
The symmetry employed for this shelxl refinement is uniquely defined
by the following loop, which should always be used as a source of
symmetry information in preference to the above space-group names.
They are only intended as comments.
;
_shelx_estimated_absorpt_t_max 0.984
_shelx_estimated_absorpt_t_min 0.963
_olex2_refinement_description
;
1. Fixed Uiso
 At 1.2 times of:
  All C(H) groups, All C(H,H) groups, All C(H,H,H,H) groups
2. Restrained distances
 O2-C26 \\sim O2-C24 \\sim O2-C28 \\sim O2-C22
 with sigma of 0.02
 C27-C26 \\sim C25-C24 \\sim C28-C29 \\sim C22-C23
 with sigma of 0.02
 C23-C27 \\sim C29-C25
 with sigma of 0.02
 C2-C3 \\sim C5-C6 \\sim C19-C20 \\sim C15-C16
 with sigma of 0.02
 C13-C12 \\sim C7-C12
 with sigma of 0.02
3. Rigid bond restraints
 All non-hydrogen atoms
 with sigma for 1-2 distances of 0.01 and sigma for 1-3 distances of 0.01
4. Uiso/Uaniso restraints and constraints
All non-hydrogen atoms have similar U: within 2A with sigma of 0.04 and sigma
for terminal atoms of 0.08
5. Rigid body (RIGU) restrains
 All non-hydrogen atoms
 with sigma for 1-2 distances of 0.004 and sigma for 1-3 distances of 0.004
6. Others
 Fixed Sof: H12A(0.5) H12B(0.5) H12C(0.5) H12D(0.5) C13(0.5) H13A(0.5)
 H13B(0.5) C24(0.5) H24A(0.5) H24B(0.5) C25(0.5) H25A(0.5) H25B(0.5) C29(0.5)
 H29A(0.5) H29B(0.5) C28(0.5) H28A(0.5) H28B(0.5) C22(0.5) H22A(0.5) H22B(0.5)
 C26(0.5) H26A(0.5) H26B(0.5) C27(0.5) H27A(0.5) H27B(0.5) C23(0.5) H23A(0.5)
 H23B(0.5) C7(0.5) H7A(0.5) H7B(0.5)
7.a Ternary CH refined with riding coordinates:
 C30(H30), C36(H36), C33(H33), C39(H39)
7.b Secondary CH2 refined with riding coordinates:
 C17(H17A,H17B), C4(H4A,H4B), C3(H3A,H3B), C21(H21A,H21B), C6(H6A,H6B),
 C18(H18A,H18B), C11(H11A,H11B), C16(H16A,H16B), C10(H10A,H10B), C12(H12A,H12B),
  C12(H12C,H12D), C8(H8A,H8B), C14(H14A,H14B), C20(H20A,H20B), C13(H13A,H13B),
 C24(H24A,H24B), C19(H19A,H19B), C9(H9A,H9B), C25(H25A,H25B), C5(H5A,H5B),
 C1(H1A,H1B), C29(H29A,H29B), C15(H15A,H15B), C2(H2A,H2B), C28(H28A,H28B),
 C22(H22A,H22B), C26(H26A,H26B), C27(H27A,H27B), C23(H23A,H23B), C7(H7A,H7B)
7.c Fitted pentagon refined as free rotating group:
 C22(O2,C26,C27,C23)
;
_olex2_submission_special_instructions 'No special instructions were received'

loop_
_space_group_symop_operation_xyz
'x, y, z'
'-x, -y, -z'

loop_
_atom_site_label
_atom_site_type_symbol
_atom_site_fract_x
_atom_site_fract_y
_atom_site_fract_z
_atom_site_U_iso_or_equiv
_atom_site_adp_type
_atom_site_occupancy
_atom_site_site_symmetry_order
_atom_site_calc_flag
_atom_site_refinement_flags_posn
_atom_site_refinement_flags_adp
_atom_site_refinement_flags_occupancy
_atom_site_disorder_assembly
_atom_site_disorder_group
Cl1 Cl 0.79468(19) 0.3776(2) 0.42539(14) 0.0690(7) Uani 1 1 d . U . . .
Cl3 Cl 0.5814(2) 0.3728(2) 0.53216(14) 0.0682(7) Uani 1 1 d . U . . .
Cl2 Cl 0.6042(2) 0.13791(19) 0.42960(15) 0.0725(7) Uani 1 1 d . U . . .
Mg2 Mg 0.7292(2) 0.3130(2) 0.54624(17) 0.0551(8) Uani 1 1 d . U . . .
Mg1 Mg 0.5892(2) 0.2787(2) 0.37967(17) 0.0574(8) Uani 1 1 d . U . . .
O3 O 0.8356(5) 0.4644(5) 0.6352(4) 0.0689(16) Uani 1 1 d . U . . .
O5 O 0.5906(5) 0.1880(6) 0.2547(4) 0.0755(17) Uani 1 1 d . U . . .
O7 O 0.9094(5) 0.8439(5) 0.1799(4) 0.0730(17) Uani 1 1 d . U . . .
O4 O 0.5929(5) 0.4037(5) 0.3395(4) 0.0705(16) Uani 1 1 d . U . . .
O9 O 0.9740(5) 0.7727(6) 0.0552(4) 0.0797(18) Uani 1 1 d . U . . .
O8 O 0.8323(5) 0.6468(5) 0.0994(4) 0.0766(17) Uani 1 1 d . U . . .
O1 O 0.8483(5) 0.2544(5) 0.5516(4) 0.0755(17) Uani 1 1 d . U . . .
O6 O 0.4137(5) 0.2055(5) 0.3552(4) 0.0751(17) Uani 1 1 d . U . . .
O10 O 0.7914(5) 0.7691(6) 0.0489(4) 0.0782(18) Uani 1 1 d . U . . .
F13 F 0.8061(7) 0.6351(8) -0.1054(5) 0.154(3) Uani 1 1 d . U . . .
C30 C 0.8451(9) 0.8889(9) 0.2202(6) 0.080(2) Uani 1 1 d . U . . .
H30 H 0.7860 0.8740 0.1767 0.096 Uiso 1 1 calc R . . . .
F3 F 0.8545(9) 1.0613(7) 0.2933(5) 0.166(3) Uani 1 1 d . U . . .
F19 F 0.9695(9) 0.8638(8) -0.0685(5) 0.167(3) Uani 1 1 d . U . . .
F7 F 1.0139(9) 0.6901(9) 0.2072(6) 0.180(3) Uani 1 1 d . U . . .
F20 F 1.0884(8) 0.7998(8) -0.0761(6) 0.178(3) Uani 1 1 d . U . . .
F11 F 0.8544(10) 0.3994(7) 0.0059(7) 0.186(4) Uani 1 1 d . U . . .
F24 F 1.1510(7) 0.8998(9) 0.1859(7) 0.180(3) Uani 1 1 d . U . . .
C36 C 1.0514(9) 0.8759(10) 0.0611(7) 0.095(3) Uani 1 1 d . U . . .
H36 H 1.0261 0.9310 0.0919 0.114 Uiso 1 1 calc R . . . .
F5 F 0.8420(9) 0.8340(10) 0.3340(6) 0.202(4) Uani 1 1 d . U . . .
F18 F 0.5800(8) 0.7249(11) 0.0844(7) 0.211(4) Uani 1 1 d . U . . .
F21 F 1.1400(8) 0.9735(8) -0.0257(6) 0.176(4) Uani 1 1 d . U . . .
F14 F 0.7274(9) 0.7244(11) -0.1276(6) 0.192(4) Uani 1 1 d . U . . .
F10 F 0.7286(9) 0.4252(7) 0.0726(7) 0.173(3) Uani 1 1 d . U . . .
F8 F 0.8868(10) 0.5564(10) 0.2139(7) 0.190(4) Uani 1 1 d . U . . .
F12 F 0.7528(11) 0.4574(8) -0.0376(7) 0.190(4) Uani 1 1 d . U . . .
C33 C 0.8861(11) 0.5820(10) 0.0826(8) 0.099(3) Uani 1 1 d . U . . .
H33 H 0.9421 0.6102 0.0486 0.119 Uiso 1 1 calc R . . . .
F15 F 0.6329(8) 0.5614(10) -0.1461(5) 0.199(4) Uani 1 1 d . U . . .
F9 F 1.0095(10) 0.5349(9) 0.1419(7) 0.194(4) Uani 1 1 d . U . . .
F23 F 1.2317(7) 1.0048(9) 0.1249(8) 0.202(4) Uani 1 1 d . U . . .
F2 F 0.9849(9) 1.0267(9) 0.3286(6) 0.198(4) Uani 1 1 d . U . . .
F1 F 0.9725(11) 1.0546(7) 0.2145(7) 0.194(4) Uani 1 1 d . U . . .
F6 F 0.7102(9) 0.7413(8) 0.2351(6) 0.175(3) Uani 1 1 d . U . . .
C39 C 0.6990(9) 0.6844(12) -0.0059(7) 0.110(3) Uani 1 1 d . U . . .
H39 H 0.6884 0.6225 0.0121 0.132 Uiso 1 1 calc R . . . .
C37 C 1.0654(15) 0.8785(14) -0.0256(10) 0.137(4) Uani 1 1 d . U . . .
C34 C 0.8084(17) 0.4653(14) 0.0266(13) 0.141(4) Uani 1 1 d . U . . .
C31 C 0.9129(16) 1.0168(13) 0.2605(10) 0.129(4) Uani 1 1 d . U . . .
F22 F 1.2056(8) 0.8379(9) 0.0763(8) 0.204(4) Uani 1 1 d . U . . .
F16 F 0.5100(7) 0.6304(11) -0.0416(7) 0.232(5) Uani 1 1 d . U . . .
F4 F 0.7334(9) 0.8934(8) 0.3259(6) 0.193(4) Uani 1 1 d . U . . .
B1 B 0.8767(9) 0.7569(10) 0.0943(7) 0.065(2) Uani 1 1 d . U . . .
C40 C 0.5946(15) 0.699(2) 0.0108(13) 0.174(5) Uani 1 1 d . U . . .
F17 F 0.6269(11) 0.8040(13) -0.0052(8) 0.228(4) Uani 1 1 d . U . . .
C17 C 0.3474(10) 0.1237(11) 0.3846(10) 0.118(4) Uani 1 1 d . U . . .
H17A H 0.3906 0.1235 0.4311 0.142 Uiso 1 1 calc R . . . .
H17B H 0.3213 0.0524 0.3393 0.142 Uiso 1 1 calc R . . . .
C4 C 0.6279(12) 0.5169(9) 0.4006(7) 0.107(4) Uani 1 1 d . U . . .
H4A H 0.5687 0.5213 0.4322 0.129 Uiso 1 1 calc R . . . .
H4B H 0.6929 0.5386 0.4406 0.129 Uiso 1 1 calc R . . . .
C35 C 0.9465(18) 0.5885(17) 0.1576(12) 0.144(4) Uani 1 1 d . U . . .
C3 C 0.6528(15) 0.5869(10) 0.3523(8) 0.134(5) Uani 1 1 d D U . . .
H3A H 0.6268 0.6431 0.3747 0.161 Uiso 1 1 calc R . . . .
H3B H 0.7321 0.6225 0.3524 0.161 Uiso 1 1 calc R . . . .
C21 C 0.6831(12) 0.1658(14) 0.2244(8) 0.145(6) Uani 1 1 d . U . . .
H21A H 0.7375 0.2289 0.2136 0.174 Uiso 1 1 calc R . . . .
H21B H 0.7189 0.1524 0.2671 0.174 Uiso 1 1 calc R . . . .
C6 C 0.9307(12) 0.6534(10) 0.6972(9) 0.139(5) Uani 1 1 d D U . . .
H6A H 0.9159 0.7080 0.7406 0.166 Uiso 1 1 calc R . . . .
H6B H 0.9784 0.6886 0.6622 0.166 Uiso 1 1 calc R . . . .
C18 C 0.5010(11) 0.1037(12) 0.1935(8) 0.138(5) Uani 1 1 d . U . . .
H18A H 0.4494 0.0576 0.2206 0.166 Uiso 1 1 calc R . . . .
H18B H 0.4625 0.1357 0.1697 0.166 Uiso 1 1 calc R . . . .
C32 C 0.7938(15) 0.8490(14) 0.2811(10) 0.126(3) Uani 1 1 d . U . . .
C11 C 1.0055(13) 0.2267(13) 0.5310(11) 0.138(4) Uani 1 1 d . U . . .
H11A H 1.0624 0.2736 0.5809 0.165 Uiso 1 1 calc R . . . .
H11B H 1.0402 0.2046 0.4826 0.165 Uiso 1 1 calc R . . . .
C16 C 0.2512(12) 0.1426(13) 0.4143(11) 0.148(5) Uani 1 1 d D U . . .
H16A H 0.1834 0.0744 0.3948 0.177 Uiso 1 1 calc R . . . .
H16B H 0.2625 0.1741 0.4760 0.177 Uiso 1 1 calc R . . . .
C10 C 0.9451(12) 0.2798(13) 0.5155(11) 0.142(5) Uani 1 1 d . U . . .
H10A H 0.9257 0.2584 0.4546 0.171 Uiso 1 1 calc R . . . .
H10B H 0.9909 0.3588 0.5387 0.171 Uiso 1 1 calc R . . . .
C41 C 0.7169(14) 0.6457(16) -0.0952(9) 0.136(4) Uani 1 1 d . U . . .
C12 C 0.9232(13) 0.1322(13) 0.5448(11) 0.140(4) Uani 1 1 d D U . . .
H12A H 0.9549 0.1122 0.5851 0.168 Uiso 0.5 1 calc R . P A 1
H12B H 0.8911 0.0696 0.4919 0.168 Uiso 0.5 1 calc R . P A 1
H12C H 0.9435 0.1329 0.6005 0.168 Uiso 0.5 1 calc R . P B 2
H12D H 0.9189 0.0652 0.5023 0.168 Uiso 0.5 1 calc R . P B 2
C8 C 0.9802(14) 0.6033(11) 0.7345(10) 0.149(5) Uani 1 1 d . U . . .
H8A H 1.0604 0.6446 0.7478 0.179 Uiso 1 1 calc R . . . .
H8B H 0.9507 0.5939 0.7853 0.179 Uiso 1 1 calc R . . . .
C14 C 0.3518(10) 0.2591(13) 0.3433(10) 0.129(4) Uani 1 1 d . U . . .
H14A H 0.3347 0.2448 0.2832 0.155 Uiso 1 1 calc R . . . .
H14B H 0.3932 0.3380 0.3727 0.155 Uiso 1 1 calc R . . . .
C20 C 0.6419(14) 0.0717(17) 0.1481(11) 0.218(9) Uani 1 1 d D U . . .
H20A H 0.6790 0.0899 0.1022 0.262 Uiso 1 1 calc R . . . .
H20B H 0.6548 0.0129 0.1560 0.262 Uiso 1 1 calc R . . . .
C13 C 0.837(2) 0.170(2) 0.5803(18) 0.096(6) Uani 0.5 1 d D U P C 1
H13A H 0.7629 0.1099 0.5599 0.115 Uiso 0.5 1 calc R . P C 1
H13B H 0.8502 0.1965 0.6420 0.115 Uiso 0.5 1 calc R . P C 1
C24 C 0.5611(19) 0.1605(19) 0.6357(14) 0.119(9) Uani 0.5 1 d D U P D 1
H24A H 0.5641 0.0944 0.5977 0.143 Uiso 0.5 1 calc R . P D 1
H24B H 0.4969 0.1655 0.6139 0.143 Uiso 0.5 1 calc R . P D 1
C19 C 0.5320(13) 0.0399(16) 0.1295(9) 0.191(8) Uani 1 1 d D U . . .
H19A H 0.4909 -0.0369 0.1231 0.230 Uiso 1 1 calc R . . . .
H19B H 0.5157 0.0478 0.0763 0.230 Uiso 1 1 calc R . . . .
C9 C 0.9473(12) 0.5038(12) 0.6684(10) 0.153(5) Uani 1 1 d . U . . .
H9A H 0.9569 0.4512 0.6889 0.183 Uiso 1 1 calc R . . . .
H9B H 0.9926 0.5134 0.6243 0.183 Uiso 1 1 calc R . . . .
C25 C 0.555(3) 0.158(2) 0.7213(14) 0.132(8) Uani 0.5 1 d D U P D 1
H25A H 0.4791 0.1181 0.7277 0.158 Uiso 0.5 1 calc R . P D 1
H25B H 0.5996 0.1245 0.7347 0.158 Uiso 0.5 1 calc R . P D 1
C5 C 0.8329(14) 0.5669(10) 0.6483(11) 0.171(6) Uani 1 1 d D U . . .
H5A H 0.8224 0.5740 0.5938 0.205 Uiso 1 1 calc R . . . .
H5B H 0.7708 0.5694 0.6767 0.205 Uiso 1 1 calc R . . . .
C1 C 0.5959(15) 0.4041(10) 0.2587(8) 0.140(5) Uani 1 1 d . U . . .
H1A H 0.5309 0.3438 0.2195 0.168 Uiso 1 1 calc R . . . .
H1B H 0.6623 0.4006 0.2384 0.168 Uiso 1 1 calc R . . . .
C29 C 0.599(2) 0.2713(18) 0.7744(15) 0.123(8) Uani 0.5 1 d D U P D 1
H29A H 0.6325 0.2832 0.8302 0.148 Uiso 0.5 1 calc R . P D 1
H29B H 0.5406 0.2960 0.7811 0.148 Uiso 0.5 1 calc R . P D 1
C15 C 0.2468(12) 0.2155(13) 0.3788(12) 0.155(5) Uani 1 1 d D U . . .
H15A H 0.2393 0.2758 0.4216 0.187 Uiso 1 1 calc R . . . .
H15B H 0.1831 0.1785 0.3337 0.187 Uiso 1 1 calc R . . . .
C2 C 0.5969(18) 0.5169(11) 0.2714(9) 0.186(7) Uani 1 1 d D U . . .
H2A H 0.6341 0.5457 0.2294 0.223 Uiso 1 1 calc R . . . .
H2B H 0.5216 0.5093 0.2653 0.223 Uiso 1 1 calc R . . . .
C28 C 0.6798(19) 0.3282(16) 0.7309(9) 0.096(6) Uani 0.5 1 d D U P D 1
H28A H 0.7537 0.3492 0.7584 0.115 Uiso 0.5 1 calc R . P D 1
H28B H 0.6741 0.3946 0.7332 0.115 Uiso 0.5 1 calc R . P D 1
C38 C 1.1597(14) 0.8996(16) 0.1091(14) 0.151(4) Uani 1 1 d . U . . .
C22 C 0.7199(9) 0.2694(18) 0.7200(8) 0.129(7) Uani 0.5 1 d D U P D 2
H22A H 0.7680 0.3466 0.7513 0.155 Uiso 0.5 1 calc R . P D 2
H22B H 0.7654 0.2299 0.7071 0.155 Uiso 0.5 1 calc R . P D 2
O2 O 0.6620(5) 0.2573(5) 0.6435(3) 0.0714(16) Uani 1 1 d DG U . . .
C26 C 0.5464(5) 0.2064(18) 0.6455(10) 0.114(8) Uani 0.5 1 d DG U P D 2
H26A H 0.5105 0.1373 0.5977 0.136 Uiso 0.5 1 calc R . P D 2
H26B H 0.5130 0.2540 0.6419 0.136 Uiso 0.5 1 calc R . P D 2
C27 C 0.5329(12) 0.1870(19) 0.7233(11) 0.121(8) Uani 0.5 1 d DG U P D 2
H27A H 0.4931 0.2255 0.7561 0.145 Uiso 0.5 1 calc R . P D 2
H27B H 0.4906 0.1088 0.7120 0.145 Uiso 0.5 1 calc R . P D 2
C23 C 0.6401(17) 0.2259(18) 0.7693(8) 0.123(7) Uani 0.5 1 d DG U P D 2
H23A H 0.6482 0.1660 0.7796 0.148 Uiso 0.5 1 calc R . P D 2
H23B H 0.6507 0.2827 0.8238 0.148 Uiso 0.5 1 calc R . P D 2
C7 C 0.8139(19) 0.135(3) 0.539(2) 0.123(7) Uani 0.5 1 d D U P C 2
H7A H 0.7739 0.1151 0.5831 0.148 Uiso 0.5 1 calc R . P C 2
H7B H 0.7684 0.0867 0.4837 0.148 Uiso 0.5 1 calc R . P C 2

loop_
_atom_site_aniso_label
_atom_site_aniso_U_11
_atom_site_aniso_U_22
_atom_site_aniso_U_33
_atom_site_aniso_U_23
_atom_site_aniso_U_13
_atom_site_aniso_U_12
Cl1 0.0544(14) 0.0842(18) 0.0604(14) 0.0275(13) 0.0068(11) 0.0216(13)
Cl3 0.0732(16) 0.0805(17) 0.0582(13) 0.0179(12) 0.0154(12) 0.0454(14)
Cl2 0.0838(18) 0.0531(14) 0.0668(15) 0.0107(12) 0.0000(13) 0.0255(13)
Mg2 0.0552(17) 0.0547(18) 0.0494(15) 0.0132(14) 0.0009(13) 0.0225(14)
Mg1 0.0550(17) 0.0600(19) 0.0526(16) 0.0136(14) 0.0070(13) 0.0258(15)
O3 0.077(4) 0.055(3) 0.057(3) 0.006(3) -0.004(3) 0.023(3)
O5 0.070(4) 0.090(4) 0.054(3) 0.008(3) 0.002(3) 0.036(3)
O7 0.064(4) 0.075(4) 0.068(3) 0.005(3) -0.008(3) 0.035(3)
O4 0.081(4) 0.068(3) 0.066(3) 0.023(3) 0.009(3) 0.036(3)
O9 0.060(3) 0.081(4) 0.077(4) 0.010(3) 0.009(3) 0.026(3)
O8 0.074(4) 0.068(3) 0.074(4) 0.012(3) 0.012(3) 0.028(3)
O1 0.071(4) 0.077(4) 0.086(4) 0.026(3) 0.012(3) 0.041(3)
O6 0.062(3) 0.086(4) 0.068(4) 0.025(3) 0.006(3) 0.026(3)
O10 0.068(4) 0.084(4) 0.069(4) 0.010(3) -0.007(3) 0.033(3)
F13 0.106(5) 0.195(8) 0.103(5) -0.006(5) 0.009(4) 0.058(5)
C30 0.083(6) 0.100(5) 0.061(5) 0.017(4) 0.003(4) 0.053(4)
F3 0.245(9) 0.127(6) 0.135(6) 0.020(5) 0.049(6) 0.108(7)
F19 0.163(7) 0.183(8) 0.116(6) 0.069(6) 0.031(5) 0.028(6)
F7 0.190(8) 0.184(7) 0.168(7) 0.055(5) -0.041(6) 0.091(6)
F20 0.172(8) 0.155(6) 0.136(6) 0.008(5) 0.077(6) 0.036(6)
F11 0.252(10) 0.107(6) 0.219(9) 0.041(6) 0.070(7) 0.108(7)
F24 0.106(6) 0.195(9) 0.189(7) 0.039(6) -0.045(5) 0.044(6)
C36 0.071(5) 0.083(6) 0.101(5) 0.009(4) 0.025(4) 0.024(4)
F5 0.192(8) 0.274(11) 0.153(7) 0.148(7) 0.007(6) 0.059(7)
F18 0.116(7) 0.298(12) 0.145(6) -0.020(6) 0.010(5) 0.099(8)
F21 0.150(7) 0.141(6) 0.170(7) 0.047(5) 0.077(6) 0.007(5)
F14 0.195(9) 0.260(9) 0.113(6) 0.062(6) 0.003(6) 0.095(7)
F10 0.169(8) 0.102(6) 0.200(7) 0.024(5) 0.034(6) 0.037(5)
F8 0.211(9) 0.242(10) 0.162(7) 0.101(7) 0.035(6) 0.118(7)
F12 0.242(10) 0.113(6) 0.153(6) -0.018(5) -0.028(6) 0.071(7)
C33 0.114(7) 0.086(5) 0.112(6) 0.029(4) 0.026(5) 0.061(5)
F15 0.131(6) 0.231(8) 0.113(6) -0.046(5) -0.041(5) 0.049(6)
F9 0.208(9) 0.213(9) 0.239(9) 0.109(7) 0.039(7) 0.145(8)
F23 0.086(5) 0.153(6) 0.280(11) 0.035(6) -0.016(6) 0.004(5)
F2 0.176(8) 0.194(9) 0.134(6) -0.025(5) -0.016(5) 0.062(7)
F1 0.265(10) 0.095(6) 0.191(7) 0.034(5) 0.097(7) 0.060(6)
F6 0.175(8) 0.152(6) 0.160(7) 0.049(5) 0.035(5) 0.041(5)
C39 0.066(5) 0.141(8) 0.078(4) -0.003(5) -0.020(4) 0.036(5)
C37 0.123(8) 0.124(7) 0.111(6) 0.029(6) 0.044(5) 0.015(6)
C34 0.160(9) 0.083(6) 0.159(8) 0.013(5) 0.020(6) 0.055(6)
C31 0.168(9) 0.095(6) 0.100(7) 0.005(5) 0.037(5) 0.058(6)
F22 0.094(6) 0.191(8) 0.289(10) 0.039(7) 0.008(7) 0.061(6)
F16 0.085(5) 0.309(11) 0.196(8) -0.026(8) -0.056(5) 0.076(6)
F4 0.186(9) 0.175(7) 0.177(8) 0.044(6) 0.107(7) 0.054(6)
B1 0.054(4) 0.065(5) 0.061(4) 0.009(4) -0.003(3) 0.024(4)
C40 0.089(6) 0.235(11) 0.134(7) -0.018(7) -0.020(5) 0.075(7)
F17 0.170(9) 0.275(10) 0.237(10) 0.038(8) -0.017(7) 0.138(8)
C17 0.077(6) 0.116(8) 0.170(11) 0.069(7) 0.039(7) 0.035(5)
C4 0.168(11) 0.074(5) 0.087(5) 0.031(4) 0.026(6) 0.057(6)
C35 0.160(9) 0.155(9) 0.145(8) 0.057(6) 0.011(5) 0.092(7)
C3 0.229(14) 0.083(6) 0.101(7) 0.044(5) 0.042(8) 0.071(7)
C21 0.103(6) 0.174(11) 0.104(8) -0.028(7) 0.016(5) 0.069(7)
C6 0.145(10) 0.069(6) 0.133(11) -0.005(6) -0.029(8) 0.015(6)
C18 0.101(6) 0.159(10) 0.074(6) -0.032(6) -0.004(5) 0.038(6)
C32 0.153(8) 0.133(7) 0.093(6) 0.043(6) 0.039(5) 0.060(6)
C11 0.126(7) 0.156(10) 0.177(12) 0.065(9) 0.059(7) 0.100(7)
C16 0.099(8) 0.145(11) 0.220(13) 0.083(10) 0.077(8) 0.060(8)
C10 0.105(7) 0.147(9) 0.225(13) 0.097(9) 0.073(8) 0.078(7)
C41 0.100(7) 0.184(9) 0.073(5) 0.000(5) -0.018(5) 0.049(6)
C12 0.144(9) 0.137(9) 0.185(12) 0.060(8) 0.053(8) 0.102(7)
C8 0.129(10) 0.095(8) 0.145(9) -0.020(6) -0.046(7) 0.024(7)
C14 0.069(6) 0.146(9) 0.188(12) 0.080(9) 0.010(6) 0.048(6)
C20 0.135(9) 0.234(15) 0.155(11) -0.078(10) 0.024(8) 0.072(10)
C13 0.104(10) 0.091(10) 0.116(14) 0.039(10) 0.018(9) 0.061(9)
C24 0.129(11) 0.093(10) 0.075(7) 0.028(6) 0.026(7) -0.006(9)
C19 0.134(9) 0.212(13) 0.106(8) -0.057(8) 0.014(7) 0.048(9)
C9 0.112(7) 0.096(7) 0.170(11) -0.030(7) -0.052(7) 0.031(6)
C25 0.153(15) 0.107(10) 0.076(8) 0.029(7) 0.034(9) 0.004(9)
C5 0.171(10) 0.067(5) 0.207(13) -0.013(6) -0.080(9) 0.038(6)
C1 0.245(15) 0.086(6) 0.078(5) 0.040(5) 0.021(6) 0.053(8)
C29 0.125(13) 0.116(11) 0.078(7) 0.023(7) 0.035(8) 0.012(10)
C15 0.090(7) 0.137(11) 0.257(15) 0.085(10) 0.058(8) 0.054(7)
C2 0.336(19) 0.091(7) 0.115(7) 0.047(6) -0.023(9) 0.074(10)
C28 0.105(11) 0.094(9) 0.063(5) 0.022(5) 0.022(6) 0.023(8)
C38 0.072(6) 0.139(8) 0.189(8) 0.028(7) -0.014(6) 0.021(5)
C22 0.099(8) 0.169(16) 0.090(8) 0.077(9) -0.005(6) 0.008(9)
O2 0.074(4) 0.069(4) 0.060(3) 0.023(3) 0.007(3) 0.022(3)
C26 0.084(6) 0.145(17) 0.086(9) 0.057(10) 0.014(6) 0.015(7)
C27 0.109(9) 0.131(16) 0.080(9) 0.042(10) 0.014(6) 0.010(9)
C23 0.116(10) 0.136(15) 0.082(8) 0.056(9) 0.007(7) 0.010(10)
C7 0.122(8) 0.099(8) 0.18(2) 0.060(9) 0.038(9) 0.069(7)

loop_
_atom_type_symbol
_atom_type_description
_atom_type_scat_dispersion_real
_atom_type_scat_dispersion_imag
_atom_type_scat_source
C C 0.0033 0.0016 'International Tables Vol C Tables 4.2.6.8 and 6.1.1.4'
H H 0.0000 0.0000 'International Tables Vol C Tables 4.2.6.8 and 6.1.1.4'
B B 0.0013 0.0007 'International Tables Vol C Tables 4.2.6.8 and 6.1.1.4'
Cl Cl 0.1484 0.1585 'International Tables Vol C Tables 4.2.6.8 and 6.1.1.4'
F F 0.0171 0.0103 'International Tables Vol C Tables 4.2.6.8 and 6.1.1.4'
Mg Mg 0.0486 0.0363 'International Tables Vol C Tables 4.2.6.8 and 6.1.1.4'
O O 0.0106 0.0060 'International Tables Vol C Tables 4.2.6.8 and 6.1.1.4'

loop_
_geom_angle_atom_site_label_1
_geom_angle_atom_site_label_2
_geom_angle_atom_site_label_3
_geom_angle
Mg1 Cl1 Mg2 77.69(11)
Mg2 Cl3 Mg1 77.87(11)
Mg1 Cl2 Mg2 78.19(12)
Cl1 Mg2 Mg1 50.87(9)
Cl3 Mg2 Cl1 84.80(11)
Cl3 Mg2 Cl2 85.27(12)
Cl3 Mg2 Mg1 51.32(9)
Cl2 Mg2 Cl1 83.68(12)
Cl2 Mg2 Mg1 50.77(9)
O3 Mg2 Cl1 91.5(2)
O3 Mg2 Cl3 93.3(2)
O3 Mg2 Cl2 175.1(2)
O3 Mg2 Mg1 125.0(2)
O3 Mg2 O1 90.0(3)
O3 Mg2 O2 90.6(3)
O1 Mg2 Cl1 94.3(2)
O1 Mg2 Cl3 176.6(2)
O1 Mg2 Cl2 91.4(2)
O1 Mg2 Mg1 125.8(2)
O1 Mg2 O2 89.7(3)
O2 Mg2 Cl1 175.5(2)
O2 Mg2 Cl3 91.1(2)
O2 Mg2 Cl2 94.1(2)
O2 Mg2 Mg1 124.8(2)
Cl1 Mg1 Cl3 84.84(12)
Cl1 Mg1 Mg2 51.44(9)
Cl3 Mg1 Mg2 50.81(9)
Cl2 Mg1 Cl1 84.29(12)
Cl2 Mg1 Cl3 85.08(12)
Cl2 Mg1 Mg2 51.03(9)
O5 Mg1 Cl1 96.7(2)
O5 Mg1 Cl3 175.2(2)
O5 Mg1 Cl2 90.6(2)
O5 Mg1 Mg2 127.2(2)
O5 Mg1 O6 89.9(3)
O4 Mg1 Cl1 90.3(2)
O4 Mg1 Cl3 95.3(2)
O4 Mg1 Cl2 174.6(2)
O4 Mg1 Mg2 125.5(2)
O4 Mg1 O5 89.2(3)
O4 Mg1 O6 89.5(3)
O6 Mg1 Cl1 173.3(2)
O6 Mg1 Cl3 88.6(2)
O6 Mg1 Cl2 96.0(2)
O6 Mg1 Mg2 124.1(2)
C9 O3 Mg2 129.4(7)
C9 O3 C5 98.9(9)
C5 O3 Mg2 126.4(7)
C21 O5 Mg1 125.4(6)
C18 O5 Mg1 128.3(7)
C18 O5 C21 101.9(8)
C30 O7 B1 125.7(8)
C4 O4 Mg1 121.1(6)
C1 O4 Mg1 126.4(7)
C1 O4 C4 110.0(8)
C36 O9 B1 121.9(8)
C33 O8 B1 124.3(8)
C10 O1 Mg2 126.9(7)
C10 O1 C7 101.4(11)
C13 O1 Mg2 125.7(9)
C13 O1 C10 106.7(11)
C7 O1 Mg2 120.8(9)
C17 O6 Mg1 123.3(7)
C17 O6 C14 107.2(9)
C14 O6 Mg1 124.0(7)
C39 O10 B1 125.5(9)
O7 C30 C31 110.0(11)
O7 C30 C32 116.5(11)
C32 C30 C31 109.5(11)
O9 C36 C37 109.4(10)
O9 C36 C38 108.4(12)
C37 C36 C38 110.3(14)
O8 C33 C34 110.6(12)
O8 C33 C35 114.0(12)
C35 C33 C34 113.4(14)
O10 C39 C40 112.6(11)
O10 C39 C41 114.1(11)
C41 C39 C40 118.8(12)
F19 C37 C36 111.2(12)
F20 C37 F19 104.0(13)
F20 C37 C36 115.0(15)
F21 C37 F19 104.2(16)
F21 C37 F20 108.2(13)
F21 C37 C36 113.3(13)
F11 C34 F10 106.4(15)
F11 C34 C33 114.3(17)
F10 C34 C33 106.8(14)
F12 C34 F11 110.8(16)
F12 C34 F10 102.7(18)
F12 C34 C33 114.7(15)
F3 C31 C30 111.6(15)
F3 C31 F2 106.4(13)
F2 C31 C30 100.8(12)
F1 C31 C30 112.5(12)
F1 C31 F3 117.8(17)
F1 C31 F2 105.8(17)
O9 B1 O7 108.1(8)
O9 B1 O8 107.6(8)
O9 B1 O10 113.5(8)
O8 B1 O7 111.6(8)
O8 B1 O10 110.4(8)
O10 B1 O7 105.8(8)
F18 C40 C39 116.7(16)
F18 C40 F16 114.9(19)
F18 C40 F17 102.1(18)
F16 C40 C39 115.5(16)
F16 C40 F17 105.8(19)
F17 C40 C39 98.4(16)
O6 C17 C16 110.3(11)
C3 C4 O4 106.8(9)
F7 C35 C33 113.9(15)
F7 C35 F9 105.1(17)
F8 C35 F7 98.9(15)
F8 C35 C33 116.4(17)
F8 C35 F9 105.9(15)
F9 C35 C33 114.9(16)
C2 C3 C4 104.2(12)
C20 C21 O5 108.8(12)
C5 C6 C8 104.2(12)
C19 C18 O5 112.9(12)
C30 C32 F6 105.5(12)
F5 C32 C30 122.9(16)
F5 C32 F6 102.4(14)
F5 C32 F4 102.6(13)
F4 C32 C30 119.6(14)
F4 C32 F6 100.3(14)
C10 C11 C12 103.4(13)
C15 C16 C17 103.9(12)
C11 C10 O1 112.0(12)
F13 C41 F14 103.7(15)
F13 C41 F15 111.4(15)
F13 C41 C39 116.0(12)
F14 C41 C39 107.5(15)
F15 C41 F14 101.8(13)
F15 C41 C39 114.6(14)
C11 C12 C13 103.8(15)
C11 C12 C7 109.1(17)
C9 C8 C6 99.5(13)
O6 C14 C15 107.2(11)
C19 C20 C21 107.2(13)
O1 C13 C12 105.6(18)
O2 C24 C25 105.3(16)
C20 C19 C18 108.9(13)
C8 C9 O3 109.0(13)
C29 C25 C24 104(2)
C6 C5 O3 110.5(12)
O4 C1 C2 100.9(10)
C25 C29 C28 104.5(19)
C16 C15 C14 108.7(12)
C3 C2 C1 107.2(12)
C29 C28 O2 109.5(16)
F24 C38 C36 112.0(15)
F24 C38 F23 100.9(16)
F23 C38 C36 109.1(16)
F22 C38 F24 106.8(19)
F22 C38 C36 117.5(17)
F22 C38 F23 109.2(15)
O2 C22 C23 108.0
C24 O2 Mg2 127.8(9)
C28 O2 Mg2 124.1(9)
C28 O2 C24 103.8(14)
C22 O2 Mg2 127.8(6)
C26 O2 Mg2 124.0(6)
C26 O2 C22 108.0
O2 C26 C27 108.0
C23 C27 C26 108.0
C27 C23 C22 108.0
C12 C7 O1 101.5(18)

loop_
_geom_bond_atom_site_label_1
_geom_bond_atom_site_label_2
_geom_bond_distance
Cl1 Mg2 2.515(4)
Cl1 Mg1 2.495(4)
Cl3 Mg2 2.491(4)
Cl3 Mg1 2.509(4)
Cl2 Mg2 2.496(4)
Cl2 Mg1 2.487(4)
Mg2 Mg1 3.143(4)
Mg2 O3 2.069(7)
Mg2 O1 2.095(7)
Mg2 O2 2.096(6)
Mg1 O5 2.088(6)
Mg1 O4 2.083(7)
Mg1 O6 2.114(7)
O3 C9 1.398(15)
O3 C5 1.422(14)
O5 C21 1.458(13)
O5 C18 1.392(13)
O7 C30 1.339(11)
O7 B1 1.481(12)
O4 C4 1.477(12)
O4 C1 1.362(12)
O9 C36 1.376(12)
O9 B1 1.433(12)
O8 C33 1.356(12)
O8 B1 1.464(13)
O1 C10 1.396(13)
O1 C13 1.39(3)
O1 C7 1.51(3)
O6 C17 1.386(13)
O6 C14 1.387(13)
O10 C39 1.369(12)
O10 B1 1.467(12)
F13 C41 1.270(16)
C30 C31 1.562(18)
C30 C32 1.382(16)
F3 C31 1.228(16)
F19 C37 1.371(19)
F7 C35 1.320(19)
F20 C37 1.323(17)
F11 C34 1.285(17)
F24 C38 1.30(2)
C36 C37 1.482(18)
C36 C38 1.51(2)
F5 C32 1.218(17)
F18 C40 1.216(19)
F21 C37 1.312(16)
F14 C41 1.36(2)
F10 C34 1.365(19)
F8 C35 1.318(19)
F12 C34 1.255(19)
C33 C34 1.51(2)
C33 C35 1.45(2)
F15 C41 1.285(17)
F9 C35 1.331(18)
F23 C38 1.341(19)
F2 C31 1.423(19)
F1 C31 1.205(16)
F6 C32 1.419(17)
C39 C40 1.511(19)
C39 C41 1.484(17)
F22 C38 1.262(19)
F16 C40 1.237(18)
F4 C32 1.321(16)
C40 F17 1.49(3)
C17 C16 1.480(16)
C4 C3 1.423(15)
C3 C2 1.378(14)
C21 C20 1.420(18)
C6 C8 1.417(18)
C6 C5 1.383(14)
C18 C19 1.359(17)
C11 C10 1.385(16)
C11 C12 1.437(19)
C16 C15 1.375(14)
C12 C13 1.51(2)
C12 C7 1.48(2)
C8 C9 1.380(17)
C14 C15 1.501(17)
C20 C19 1.349(15)
C24 C25 1.451(15)
C24 O2 1.448(14)
C25 C29 1.422(19)
C1 C2 1.547(17)
C29 C28 1.430(15)
C28 O2 1.442(13)
C22 O2 1.4200
C22 C23 1.4200
O2 C26 1.4200
C26 C27 1.4200
C27 C23 1.4200
